data_4130865
loop_
_publ_author_name
'Sevov, Christo S.'
'Fisher, Sydney L.'
'Thompson, Levi T.'
'Sanford, Melanie S.'

_publ_section_title
;
 Mechanism-Based Development of a Low-Potential, Soluble, and Cyclable
 Multielectron Anolyte for Nonaqueous Redox Flow Batteries.
;
_journal_issue 47
_journal_name_full 'Journal of the American Chemical Society'
_journal_page_first 15378
_journal_page_last 15384
_journal_paper_doi 10.1021/jacs.6b07638
_journal_volume 138
_journal_year 2016
_chemical_formula_moiety 'C50 H52 N10 O10 Ni, C H4 O + (solvent)'
_chemical_formula_sum 'C51 H56 N10 Ni O11'
_chemical_formula_weight 1043.76
_space_group_crystal_system monoclinic
_space_group_IT_number 14
_space_group_name_Hall '-P 2ybc'
_space_group_name_H-M_alt 'P 1 21/c 1'
_atom_sites_solution_hydrogens geom
_atom_sites_solution_primary direct
_atom_sites_solution_secondary difmap
_audit_creation_method SHELXL-2014/6
_cell_angle_alpha 90
_cell_angle_beta 104.831(2)
_cell_angle_gamma 90
_cell_formula_units_Z 4
_cell_length_a 11.1373(3)
_cell_length_b 41.8350(12)
_cell_length_c 12.1770(2)
_cell_measurement_reflns_used 27508
_cell_measurement_temperature 85(2)
_cell_measurement_theta_max 68.20
_cell_measurement_theta_min 2.10
_cell_volume 5484.6(2)
_computing_cell_refinement 'CrysAlisPro 1.171.38.41 (Rigaku OD, 2015)'
_computing_data_collection 'CrystalClear-SM Expert 2.0 r16 (Rigaku, 2014)'
_computing_data_reduction 'CrysAlisPro 1.171.38.41 (Rigaku OD, 2015)'
_computing_molecular_graphics 'Bruker SHELXTL'
_computing_publication_material 'Bruker SHELXTL'
_computing_structure_refinement 'SHELXL-2014/6 (Sheldrick, 2014)'
_computing_structure_solution 'SHELXT (Sheldrick, 2014)'
_diffrn_ambient_temperature 85(2)
_diffrn_detector_area_resol_mean 14.629
_diffrn_measured_fraction_theta_full 0.999
_diffrn_measured_fraction_theta_max 0.985
_diffrn_measurement_device_type 'Rigaku Saturn944+ CCD'
_diffrn_measurement_method \w
_diffrn_radiation_type CuK\a
_diffrn_radiation_wavelength 1.54184
_diffrn_reflns_av_R_equivalents 0.1000
_diffrn_reflns_av_unetI/netI 0.0378
_diffrn_reflns_Laue_measured_fraction_full 0.999
_diffrn_reflns_Laue_measured_fraction_max 0.985
_diffrn_reflns_limit_h_max 13
_diffrn_reflns_limit_h_min -12
_diffrn_reflns_limit_k_max 51
_diffrn_reflns_limit_k_min -52
_diffrn_reflns_limit_l_max 15
_diffrn_reflns_limit_l_min -15
_diffrn_reflns_number 161035
_diffrn_reflns_point_group_measured_fraction_full 0.999
_diffrn_reflns_point_group_measured_fraction_max 0.985
_diffrn_reflns_theta_full 67.684
_diffrn_reflns_theta_max 74.463
_diffrn_reflns_theta_min 2.112
_diffrn_source 'micro-focus rotating anode'
_exptl_absorpt_coefficient_mu 1.054
_exptl_absorpt_correction_T_max 0.990
_exptl_absorpt_correction_T_min 0.626
_exptl_absorpt_correction_type multi-scan
_exptl_absorpt_process_details
; 
 CrysAlisPro 1.171.38.41 (Rigaku Oxford Diffraction, 2015) 
 Empirical absorption correction using spherical harmonics, 
 implemented in SCALE3 ABSPACK scaling algorithm. 
;
_exptl_crystal_colour orange
_exptl_crystal_density_diffrn 1.264
_exptl_crystal_density_method 'not measured'
_exptl_crystal_description needle
_exptl_crystal_F_000 2192
_exptl_crystal_size_max 0.190
_exptl_crystal_size_mid 0.100
_exptl_crystal_size_min 0.010
_refine_diff_density_max 1.978
_refine_diff_density_min -0.786
_refine_diff_density_rms 0.099
_refine_ls_extinction_method none
_refine_ls_goodness_of_fit_ref 1.026
_refine_ls_hydrogen_treatment constr
_refine_ls_matrix_type full
_refine_ls_number_parameters 660
_refine_ls_number_reflns 11023
_refine_ls_number_restraints 423
_refine_ls_restrained_S_all 1.013
_refine_ls_R_factor_all 0.1046
_refine_ls_R_factor_gt 0.0958
_refine_ls_shift/su_max 0.001
_refine_ls_shift/su_mean 0.000
_refine_ls_structure_factor_coef Fsqd
_refine_ls_weighting_details 'w=1/[\s^2^(Fo^2^)+(0.1569P)^2^+14.9169P] where P=(Fo^2^+2Fc^2^)/3'
_refine_ls_weighting_scheme calc
_refine_ls_wR_factor_gt 0.2699
_refine_ls_wR_factor_ref 0.2808
_reflns_Friedel_coverage 0.000
_reflns_number_gt 9561
_reflns_number_total 11023
_reflns_threshold_expression 'I > 2\s(I)'
_cod_data_source_file ja6b07638_si_004.cif
_cod_data_source_block 2160_sq
_cod_original_sg_symbol_H-M 'P 21/c'
_cod_database_code 4130865
_shelx_space_group_comment
; 
The symmetry employed for this shelxl refinement is uniquely defined 
by the following loop, which should always be used as a source of 
symmetry information in preference to the above space-group names. 
They are only intended as comments. 
;
_shelx_estimated_absorpt_t_min 0.825
_shelx_estimated_absorpt_t_max 0.990
_shelxl_version_number 2014/6

loop_
_space_group_symop_operation_xyz
'x, y, z'
'-x, y+1/2, -z+1/2'
'-x, -y, -z'
'x, -y-1/2, z-1/2'

loop_
_atom_site_label
_atom_site_type_symbol
_atom_site_fract_x
_atom_site_fract_y
_atom_site_fract_z
_atom_site_U_iso_or_equiv
_atom_site_adp_type
_atom_site_occupancy
_atom_site_site_symmetry_order
_atom_site_calc_flag
_atom_site_refinement_flags_posn
_atom_site_refinement_flags_adp
Ni1 Ni 0.46925(6) 0.66602(2) 0.56073(5) 0.0275(2) Uani 1 1 d . .
O1 O 0.7851(3) 0.64039(8) 1.0620(2) 0.0416(7) Uani 1 1 d . .
O2 O 0.1384(3) 0.68754(7) 0.0550(2) 0.0357(6) Uani 1 1 d . .
O3 O 0.4533(3) 0.85590(7) 0.5516(2) 0.0373(6) Uani 1 1 d . .
O4 O 0.2717(4) 0.90406(10) 0.5287(4) 0.0699(11) Uani 1 1 d . .
O5 O 0.0748(7) 0.92200(19) 0.6202(6) 0.124(2) Uani 1 1 d . .
O6 O 0.9737(3) 0.65705(8) 0.4142(2) 0.0402(7) Uani 1 1 d . .
O7 O 0.0147(3) 0.67081(8) 0.7821(3) 0.0436(7) Uani 1 1 d . .
O8 O 0.4175(7) 0.48949(12) 0.3247(5) 0.0992(17) Uani 1 1 d . U
N1 N 0.5765(3) 0.66147(8) 0.7347(3) 0.0308(7) Uani 1 1 d . U
N2 N 0.6223(3) 0.71755(8) 0.7743(3) 0.0310(7) Uani 1 1 d . U
N3 N 0.4890(3) 0.71376(8) 0.5820(2) 0.0269(6) Uani 1 1 d . U
N4 N 0.3647(3) 0.73445(8) 0.4013(3) 0.0297(7) Uani 1 1 d . U
N5 N 0.3599(3) 0.67660(8) 0.3862(2) 0.0286(6) Uani 1 1 d . U
N6 N 0.6406(3) 0.66063(8) 0.5093(3) 0.0303(7) Uani 1 1 d . U
N7 N 0.6181(3) 0.60482(9) 0.4562(3) 0.0400(8) Uani 1 1 d . U
N8 N 0.4446(3) 0.61861(8) 0.5337(3) 0.0317(7) Uani 1 1 d . U
N9 N 0.2456(3) 0.60994(9) 0.5775(3) 0.0376(7) Uani 1 1 d . U
N10 N 0.3068(3) 0.66472(8) 0.6274(3) 0.0298(7) Uani 1 1 d . U
C1 C 0.5921(4) 0.63153(10) 0.7787(3) 0.0350(8) Uani 1 1 d . U
H1A H 0.5547 0.6144 0.7309 0.042 Uiso 1 1 calc R U
C2 C 0.6577(4) 0.62420(11) 0.8872(3) 0.0372(9) Uani 1 1 d . U
H2B H 0.6629 0.6028 0.9138 0.045 Uiso 1 1 calc R U
C3 C 0.7168(4) 0.64892(11) 0.9577(3) 0.0345(8) Uani 1 1 d . U
C4 C 0.7020(4) 0.67970(10) 0.9159(3) 0.0329(8) Uani 1 1 d . U
H4B H 0.7392 0.6970 0.9627 0.040 Uiso 1 1 calc R U
C5 C 0.6318(3) 0.68545(10) 0.8040(3) 0.0293(7) Uani 1 1 d . U
C6 C 0.5555(3) 0.72917(10) 0.6779(3) 0.0292(7) Uani 1 1 d . U
C7 C 0.5435(4) 0.76399(9) 0.6615(3) 0.0293(7) Uani 1 1 d . U
C8 C 0.5886(4) 0.78984(10) 0.7324(3) 0.0341(8) Uani 1 1 d . U
H8A H 0.6406 0.7867 0.8067 0.041 Uiso 1 1 calc R U
C9 C 0.5550(4) 0.82015(10) 0.6904(3) 0.0335(8) Uani 1 1 d . U
H9B H 0.5840 0.8382 0.7370 0.040 Uiso 1 1 calc R U
C10 C 0.4791(4) 0.82484(10) 0.5807(3) 0.0307(8) Uani 1 1 d . U
C11 C 0.4347(4) 0.79904(10) 0.5100(3) 0.0313(8) Uani 1 1 d . U
H11A H 0.3831 0.8020 0.4355 0.038 Uiso 1 1 calc R U
C12 C 0.4691(3) 0.76879(9) 0.5535(3) 0.0277(7) Uani 1 1 d . U
C13 C 0.4354(3) 0.73701(9) 0.5035(3) 0.0276(7) Uani 1 1 d . U
C14 C 0.3282(3) 0.70620(9) 0.3428(3) 0.0277(7) Uani 1 1 d . U
C15 C 0.2551(4) 0.71131(10) 0.2325(3) 0.0301(8) Uani 1 1 d . U
H15A H 0.2360 0.7325 0.2055 0.036 Uiso 1 1 calc R U
C16 C 0.2103(3) 0.68547(10) 0.1621(3) 0.0305(8) Uani 1 1 d . U
C17 C 0.2426(4) 0.65477(10) 0.2058(3) 0.0334(8) Uani 1 1 d . U
H17A H 0.2145 0.6363 0.1613 0.040 Uiso 1 1 calc R U
C18 C 0.3155(4) 0.65217(9) 0.3139(3) 0.0299(7) Uani 1 1 d . U
H18A H 0.3374 0.6312 0.3414 0.036 Uiso 1 1 calc R U
C19 C 0.8563(5) 0.66489(12) 1.1314(4) 0.0443(10) Uani 1 1 d . .
H19A H 0.9014 0.6557 1.2044 0.066 Uiso 1 1 calc R U
H19B H 0.9158 0.6739 1.0928 0.066 Uiso 1 1 calc R U
H19C H 0.8006 0.6818 1.1444 0.066 Uiso 1 1 calc R U
C20 C 0.1032(4) 0.71896(11) 0.0100(3) 0.0384(9) Uani 1 1 d . .
H20A H 0.0514 0.7171 -0.0680 0.058 Uiso 1 1 calc R U
H20B H 0.0563 0.7298 0.0571 0.058 Uiso 1 1 calc R U
H20C H 0.1780 0.7314 0.0103 0.058 Uiso 1 1 calc R U
C21 C 0.3606(4) 0.86210(11) 0.4475(3) 0.0390(9) Uani 1 1 d . U
H21A H 0.2837 0.8501 0.4460 0.047 Uiso 1 1 calc R U
H21B H 0.3912 0.8555 0.3814 0.047 Uiso 1 1 calc R U
C22 C 0.3358(5) 0.89715(11) 0.4434(4) 0.0479(11) Uani 1 1 d . U
H22A H 0.4148 0.9092 0.4585 0.058 Uiso 1 1 calc R U
H22B H 0.2841 0.9033 0.3674 0.058 Uiso 1 1 calc R U
C23 C 0.2497(9) 0.93564(18) 0.5468(8) 0.091(2) Uani 1 1 d . U
H23A H 0.1956 0.9448 0.4765 0.110 Uiso 1 1 calc R U
H23B H 0.3293 0.9475 0.5646 0.110 Uiso 1 1 calc R U
C24 C 0.1906(8) 0.93964(18) 0.6396(7) 0.083(2) Uani 1 1 d . U
H24A H 0.2479 0.9322 0.7112 0.100 Uiso 1 1 calc R U
H24B H 0.1741 0.9626 0.6484 0.100 Uiso 1 1 calc R U
C25 C 0.0239(12) 0.9190(3) 0.7251(14) 0.172(7) Uani 1 1 d . .
H25A H -0.0540 0.9069 0.7056 0.257 Uiso 1 1 calc R U
H25B H 0.0846 0.9079 0.7855 0.257 Uiso 1 1 calc R U
H25C H 0.0085 0.9404 0.7515 0.257 Uiso 1 1 calc R U
C26 C 0.7152(4) 0.68640(10) 0.5193(3) 0.0333(8) Uani 1 1 d . U
H26A H 0.6887 0.7054 0.5487 0.040 Uiso 1 1 calc R U
C27 C 0.8273(4) 0.68737(11) 0.4901(3) 0.0352(8) Uani 1 1 d . U
H27A H 0.8752 0.7064 0.4981 0.042 Uiso 1 1 calc R U
C28 C 0.8670(4) 0.65972(11) 0.4488(3) 0.0340(8) Uani 1 1 d . U
C29 C 0.7959(4) 0.63264(11) 0.4408(3) 0.0377(9) Uani 1 1 d . U
H29A H 0.8230 0.6133 0.4143 0.045 Uiso 1 1 calc R U
C30 C 0.6832(4) 0.63356(10) 0.4718(3) 0.0344(8) Uani 1 1 d . U
C31 C 0.5139(4) 0.59938(10) 0.4820(3) 0.0350(8) Uani 1 1 d . U
C32 C 0.4518(4) 0.56820(11) 0.4536(4) 0.0397(9) Uani 1 1 d . U
C33 C 0.4835(5) 0.54157(11) 0.3990(4) 0.0484(11) Uani 1 1 d . U
H33A H 0.5583 0.5409 0.3751 0.058 Uiso 1 1 calc R U
C34 C 0.4018(6) 0.51619(12) 0.3810(4) 0.0546(12) Uani 1 1 d . U
C35 C 0.2940(6) 0.51670(13) 0.4193(5) 0.0582(13) Uani 1 1 d . U
H35A H 0.2414 0.4985 0.4086 0.070 Uiso 1 1 calc R U
C36 C 0.2631(5) 0.54367(12) 0.4728(4) 0.0487(11) Uani 1 1 d . U
H36A H 0.1889 0.5443 0.4975 0.058 Uiso 1 1 calc R U
C37 C 0.3434(4) 0.56963(11) 0.4894(4) 0.0392(9) Uani 1 1 d . U
C38 C 0.3397(4) 0.60156(10) 0.5380(3) 0.0340(8) Uani 1 1 d . U
C39 C 0.2316(4) 0.63911(10) 0.6264(3) 0.0321(8) Uani 1 1 d . U
C40 C 0.1313(4) 0.63997(11) 0.6771(3) 0.0362(8) Uani 1 1 d . U
H40A H 0.0795 0.6218 0.6740 0.043 Uiso 1 1 calc R U
C41 C 0.1088(4) 0.66725(11) 0.7309(3) 0.0359(9) Uani 1 1 d . U
C42 C 0.1856(4) 0.69371(11) 0.7338(3) 0.0355(8) Uani 1 1 d . U
H42A H 0.1719 0.7130 0.7701 0.043 Uiso 1 1 calc R U
C43 C 0.2819(4) 0.69097(10) 0.6825(3) 0.0322(8) Uani 1 1 d . U
H43A H 0.3350 0.7089 0.6860 0.039 Uiso 1 1 calc R U
C44 C 1.0454(4) 0.68545(12) 0.4144(4) 0.0421(10) Uani 1 1 d . .
H44A H 1.1192 0.6803 0.3879 0.063 Uiso 1 1 calc R U
H44B H 0.9951 0.7013 0.3637 0.063 Uiso 1 1 calc R U
H44C H 1.0711 0.6941 0.4916 0.063 Uiso 1 1 calc R U
C45 C -0.0630(5) 0.64332(14) 0.7820(5) 0.0599(14) Uani 1 1 d . .
H45A H -0.1273 0.6486 0.8210 0.090 Uiso 1 1 calc R U
H45B H -0.1023 0.6370 0.7035 0.090 Uiso 1 1 calc R U
H45C H -0.0123 0.6256 0.8216 0.090 Uiso 1 1 calc R U
C46 C 0.5233(11) 0.4895(2) 0.2722(8) 0.108(3) Uani 1 1 d . U
H46A H 0.6025 0.4918 0.3311 0.130 Uiso 1 1 calc R U
H46B H 0.5156 0.5074 0.2176 0.130 Uiso 1 1 calc R U
C47 C 0.5199(14) 0.4584(2) 0.2126(8) 0.142(4) Uani 1 1 d . U
H47A H 0.5887 0.4579 0.1748 0.170 Uiso 1 1 calc R U
H47B H 0.5350 0.4411 0.2699 0.170 Uiso 1 1 calc R U
O9 O 0.4088(10) 0.45200(16) 0.1315(6) 0.141(3) Uani 1 1 d . U
C48 C 0.3558(18) 0.4739(2) 0.0384(10) 0.182(6) Uani 1 1 d . U
H48A H 0.2847 0.4854 0.0551 0.219 Uiso 1 1 calc R U
H48B H 0.4190 0.4900 0.0322 0.219 Uiso 1 1 calc R U
C49 C 0.3142(13) 0.4572(3) -0.0681(9) 0.134(4) Uani 1 1 d . U
H49A H 0.2782 0.4729 -0.1283 0.161 Uiso 1 1 calc R U
H49B H 0.2473 0.4422 -0.0625 0.161 Uiso 1 1 calc R U
O10 O 0.4104(8) 0.43949(18) -0.1015(6) 0.134(3) Uani 1 1 d . U
C50 C 0.3715(10) 0.41859(18) -0.1894(6) 0.095(3) Uani 1 1 d . U
H50A H 0.4437 0.4079 -0.2051 0.142 Uiso 1 1 calc R U
H50B H 0.3167 0.4026 -0.1691 0.142 Uiso 1 1 calc R U
H50C H 0.3263 0.4302 -0.2572 0.142 Uiso 1 1 calc R U
O11 O 0.1441(3) 0.25011(8) 0.1694(3) 0.0435(7) Uani 1 1 d . .
H11 H 0.2152 0.2578 0.1750 0.065 Uiso 1 1 calc R U
C51 C 0.1113(5) 0.25431(13) 0.2739(4) 0.0491(11) Uani 1 1 d . .
H51A H 0.1759 0.2450 0.3358 0.074 Uiso 1 1 calc R U
H51B H 0.0319 0.2436 0.2698 0.074 Uiso 1 1 calc R U
H51C H 0.1034 0.2772 0.2880 0.074 Uiso 1 1 calc R U

loop_
_atom_site_aniso_label
_atom_site_aniso_U_11
_atom_site_aniso_U_22
_atom_site_aniso_U_33
_atom_site_aniso_U_23
_atom_site_aniso_U_13
_atom_site_aniso_U_12
Ni1 0.0224(4) 0.0402(4) 0.0204(3) 0.0005(2) 0.0065(2) -0.0008(2)
O1 0.0385(17) 0.0590(18) 0.0230(13) 0.0096(12) -0.0002(12) -0.0026(13)
O2 0.0334(15) 0.0505(16) 0.0205(12) -0.0010(11) 0.0021(11) 0.0011(12)
O3 0.0431(17) 0.0415(15) 0.0273(13) -0.0013(11) 0.0089(12) -0.0027(12)
O4 0.068(3) 0.058(2) 0.093(3) -0.014(2) 0.039(2) 0.0015(19)
O5 0.102(5) 0.149(6) 0.132(6) -0.041(5) 0.051(4) -0.002(4)
O6 0.0264(15) 0.0658(19) 0.0315(14) 0.0012(13) 0.0129(12) 0.0028(13)
O7 0.0341(17) 0.0633(19) 0.0405(17) -0.0061(14) 0.0228(14) -0.0088(14)
O8 0.145(5) 0.071(3) 0.090(4) -0.024(3) 0.044(3) -0.012(3)
N1 0.0244(16) 0.0459(17) 0.0227(15) 0.0001(12) 0.0069(12) -0.0022(12)
N2 0.0232(16) 0.0471(17) 0.0224(14) -0.0004(12) 0.0050(12) 0.0009(12)
N3 0.0200(15) 0.0431(16) 0.0181(13) 0.0004(11) 0.0060(11) 0.0000(12)
N4 0.0248(16) 0.0413(16) 0.0231(14) -0.0003(12) 0.0064(12) -0.0004(12)
N5 0.0248(16) 0.0434(16) 0.0191(14) 0.0004(11) 0.0083(11) 0.0001(12)
N6 0.0237(16) 0.0456(17) 0.0221(14) -0.0013(12) 0.0067(12) 0.0000(12)
N7 0.0355(18) 0.0457(18) 0.0425(19) -0.0037(15) 0.0168(15) 0.0006(14)
N8 0.0280(16) 0.0433(17) 0.0247(15) 0.0004(12) 0.0083(12) -0.0015(13)
N9 0.0329(18) 0.0488(19) 0.0331(17) 0.0013(14) 0.0119(14) -0.0032(14)
N10 0.0239(16) 0.0437(17) 0.0223(14) 0.0028(12) 0.0066(12) -0.0016(12)
C1 0.030(2) 0.050(2) 0.0244(17) 0.0014(15) 0.0063(15) -0.0007(16)
C2 0.031(2) 0.051(2) 0.0281(18) 0.0049(15) 0.0051(15) -0.0026(16)
C3 0.0247(19) 0.055(2) 0.0237(17) 0.0025(15) 0.0062(14) -0.0018(16)
C4 0.0251(19) 0.052(2) 0.0215(17) 0.0003(14) 0.0057(14) -0.0005(15)
C5 0.0183(17) 0.049(2) 0.0205(16) -0.0011(13) 0.0054(13) -0.0015(14)
C6 0.0206(17) 0.0473(19) 0.0215(15) 0.0002(13) 0.0086(13) 0.0003(14)
C7 0.0257(18) 0.0438(19) 0.0202(15) -0.0032(13) 0.0093(13) -0.0015(14)
C8 0.029(2) 0.049(2) 0.0244(17) -0.0038(14) 0.0068(15) 0.0000(15)
C9 0.031(2) 0.045(2) 0.0257(17) -0.0034(14) 0.0085(15) -0.0018(15)
C10 0.0276(19) 0.0410(19) 0.0256(17) -0.0021(14) 0.0103(14) -0.0022(15)
C11 0.0281(19) 0.0436(19) 0.0232(16) -0.0011(14) 0.0085(14) -0.0002(15)
C12 0.0203(17) 0.0431(18) 0.0224(16) -0.0021(13) 0.0101(13) -0.0022(13)
C13 0.0232(17) 0.0411(18) 0.0194(15) 0.0016(13) 0.0069(13) 0.0010(13)
C14 0.0216(17) 0.0402(18) 0.0219(16) -0.0006(13) 0.0067(13) -0.0013(13)
C15 0.0250(18) 0.0430(19) 0.0220(16) -0.0018(13) 0.0056(13) 0.0007(14)
C16 0.0219(18) 0.049(2) 0.0213(16) -0.0018(14) 0.0062(13) -0.0011(14)
C17 0.031(2) 0.045(2) 0.0251(17) -0.0014(14) 0.0087(15) 0.0002(15)
C18 0.0272(19) 0.0412(19) 0.0205(16) -0.0012(13) 0.0047(13) -0.0010(14)
C19 0.039(3) 0.063(3) 0.027(2) 0.0030(18) 0.0007(18) -0.005(2)
C20 0.036(2) 0.054(2) 0.0230(18) 0.0027(16) 0.0039(16) 0.0024(18)
C21 0.043(2) 0.046(2) 0.0269(19) 0.0030(16) 0.0075(17) 0.0001(17)
C22 0.048(3) 0.047(2) 0.045(3) 0.0039(19) 0.006(2) -0.0005(19)
C23 0.116(6) 0.069(4) 0.099(5) -0.018(4) 0.045(5) -0.003(4)
C24 0.085(5) 0.077(4) 0.088(5) -0.027(4) 0.024(4) -0.001(4)
C25 0.119(9) 0.154(11) 0.277(19) -0.083(11) 0.115(12) -0.024(8)
C26 0.0261(19) 0.049(2) 0.0265(18) -0.0012(15) 0.0092(14) -0.0033(15)
C27 0.0274(19) 0.055(2) 0.0241(17) 0.0019(15) 0.0078(14) -0.0026(16)
C28 0.0203(18) 0.061(2) 0.0215(17) 0.0025(15) 0.0067(14) 0.0003(15)
C29 0.030(2) 0.054(2) 0.0309(19) -0.0025(16) 0.0109(16) 0.0027(16)
C30 0.0276(19) 0.047(2) 0.0288(18) -0.0004(15) 0.0084(15) 0.0018(15)
C31 0.0318(19) 0.044(2) 0.0290(18) -0.0006(15) 0.0076(15) 0.0009(15)
C32 0.040(2) 0.044(2) 0.036(2) -0.0009(16) 0.0124(17) -0.0020(16)
C33 0.056(3) 0.046(2) 0.045(2) -0.0061(18) 0.016(2) 0.0000(19)
C34 0.069(3) 0.049(2) 0.047(3) -0.008(2) 0.017(2) -0.006(2)
C35 0.073(3) 0.049(3) 0.055(3) -0.008(2) 0.021(3) -0.019(2)
C36 0.052(3) 0.053(2) 0.044(2) -0.0063(19) 0.018(2) -0.014(2)
C37 0.040(2) 0.044(2) 0.032(2) 0.0005(15) 0.0079(16) -0.0044(16)
C38 0.0300(19) 0.044(2) 0.0276(18) 0.0031(14) 0.0072(15) -0.0033(15)
C39 0.0246(18) 0.049(2) 0.0226(16) 0.0021(14) 0.0065(14) -0.0036(14)
C40 0.029(2) 0.054(2) 0.0274(18) 0.0017(15) 0.0096(15) -0.0047(16)
C41 0.027(2) 0.059(2) 0.0238(18) 0.0009(15) 0.0105(15) -0.0036(16)
C42 0.031(2) 0.052(2) 0.0264(18) -0.0013(15) 0.0129(15) 0.0013(16)
C43 0.0249(18) 0.048(2) 0.0251(17) -0.0016(14) 0.0093(14) -0.0028(15)
C44 0.027(2) 0.073(3) 0.029(2) 0.0058(19) 0.0097(16) 0.0016(19)
C45 0.053(3) 0.070(3) 0.072(4) -0.010(3) 0.042(3) -0.015(3)
C46 0.147(7) 0.090(5) 0.095(6) -0.021(4) 0.047(5) 0.014(5)
C47 0.235(10) 0.095(6) 0.084(5) -0.038(5) 0.021(6) 0.052(6)
O9 0.242(9) 0.081(4) 0.097(4) -0.007(3) 0.037(5) -0.007(4)
C48 0.363(17) 0.075(5) 0.098(6) -0.015(4) 0.039(7) 0.024(8)
C49 0.195(10) 0.109(7) 0.104(6) -0.012(5) 0.047(6) 0.020(6)
O10 0.175(7) 0.127(5) 0.094(4) -0.025(4) 0.021(4) 0.020(5)
C50 0.151(8) 0.077(4) 0.061(4) -0.001(3) 0.036(4) -0.007(5)
O11 0.0289(16) 0.0589(19) 0.0416(17) -0.0067(14) 0.0072(13) -0.0024(13)
C51 0.038(3) 0.062(3) 0.049(3) -0.006(2) 0.014(2) -0.002(2)

loop_
_atom_type_symbol
_atom_type_description
_atom_type_scat_dispersion_real
_atom_type_scat_dispersion_imag
_atom_type_scat_source
C C 0.0181 0.0091 'International Tables Vol C Tables 4.2.6.8 and 6.1.1.4'
H H 0.0000 0.0000 'International Tables Vol C Tables 4.2.6.8 and 6.1.1.4'
N N 0.0311 0.0180 'International Tables Vol C Tables 4.2.6.8 and 6.1.1.4'
O O 0.0492 0.0322 'International Tables Vol C Tables 4.2.6.8 and 6.1.1.4'
Ni Ni -3.0029 0.5091 'International Tables Vol C Tables 4.2.6.8 and 6.1.1.4'

loop_
_geom_angle_atom_site_label_1
_geom_angle_atom_site_label_2
_geom_angle_atom_site_label_3
_geom_angle
N8 Ni1 N3 177.79(13)
N8 Ni1 N1 95.25(13)
N3 Ni1 N1 86.92(13)
N8 Ni1 N10 86.84(13)
N3 Ni1 N10 92.91(12)
N1 Ni1 N10 86.27(12)
N8 Ni1 N6 86.77(13)
N3 Ni1 N6 93.72(12)
N1 Ni1 N6 88.15(12)
N10 Ni1 N6 171.09(13)
N8 Ni1 N5 91.24(13)
N3 Ni1 N5 86.59(12)
N1 Ni1 N5 173.47(13)
N10 Ni1 N5 93.35(12)
N6 Ni1 N5 92.98(12)
C3 O1 C19 117.3(3)
C16 O2 C20 117.6(3)
C10 O3 C21 117.3(3)
C23 O4 C22 117.0(5)
C24 O5 C25 114.1(8)
C28 O6 C44 117.5(3)
C41 O7 C45 116.5(4)
C34 O8 C46 116.4(6)
C5 N1 C1 116.5(3)
C5 N1 Ni1 126.6(3)
C1 N1 Ni1 116.9(3)
C6 N2 C5 125.4(3)
C6 N3 C13 107.5(3)
C6 N3 Ni1 126.2(3)
C13 N3 Ni1 126.3(2)
C13 N4 C14 126.2(3)
C18 N5 C14 114.8(3)
C18 N5 Ni1 119.6(3)
C14 N5 Ni1 125.6(2)
C26 N6 C30 116.1(3)
C26 N6 Ni1 117.3(3)
C30 N6 Ni1 126.6(3)
C31 N7 C30 125.8(4)
C31 N8 C38 107.1(3)
C31 N8 Ni1 125.6(3)
C38 N8 Ni1 125.6(3)
C38 N9 C39 125.8(4)
C43 N10 C39 116.1(3)
C43 N10 Ni1 117.6(3)
C39 N10 Ni1 126.1(3)
N1 C1 C2 124.8(4)
N1 C1 H1A 117.6
C2 C1 H1A 117.6
C1 C2 C3 118.5(4)
C1 C2 H2B 120.7
C3 C2 H2B 120.7
O1 C3 C4 125.4(4)
O1 C3 C2 116.5(4)
C4 C3 C2 118.1(4)
C3 C4 C5 120.1(4)
C3 C4 H4B 119.9
C5 C4 H4B 119.9
N1 C5 N2 124.2(3)
N1 C5 C4 121.9(4)
N2 C5 C4 113.9(3)
N2 C6 N3 130.2(4)
N2 C6 C7 120.0(3)
N3 C6 C7 109.8(3)
C12 C7 C8 120.7(4)
C12 C7 C6 106.6(3)
C8 C7 C6 132.6(4)
C9 C8 C7 117.5(4)
C9 C8 H8A 121.3
C7 C8 H8A 121.3
C8 C9 C10 121.4(4)
C8 C9 H9B 119.3
C10 C9 H9B 119.3
O3 C10 C11 124.3(4)
O3 C10 C9 114.8(3)
C11 C10 C9 120.9(4)
C12 C11 C10 116.9(4)
C12 C11 H11A 121.5
C10 C11 H11A 121.5
C7 C12 C11 122.5(4)
C7 C12 C13 106.9(3)
C11 C12 C13 130.6(3)
N4 C13 N3 130.7(4)
N4 C13 C12 120.0(3)
N3 C13 C12 109.3(3)
N5 C14 N4 124.4(3)
N5 C14 C15 122.9(3)
N4 C14 C15 112.7(3)
C16 C15 C14 120.2(4)
C16 C15 H15A 119.9
C14 C15 H15A 119.9
O2 C16 C15 125.3(4)
O2 C16 C17 117.3(3)
C15 C16 C17 117.5(4)
C18 C17 C16 118.2(4)
C18 C17 H17A 120.9
C16 C17 H17A 120.9
N5 C18 C17 126.5(4)
N5 C18 H18A 116.8
C17 C18 H18A 116.8
O1 C19 H19A 109.5
O1 C19 H19B 109.5
H19A C19 H19B 109.5
O1 C19 H19C 109.5
H19A C19 H19C 109.5
H19B C19 H19C 109.5
O2 C20 H20A 109.5
O2 C20 H20B 109.5
H20A C20 H20B 109.5
O2 C20 H20C 109.5
H20A C20 H20C 109.5
H20B C20 H20C 109.5
O3 C21 C22 107.0(4)
O3 C21 H21A 110.3
C22 C21 H21A 110.3
O3 C21 H21B 110.3
C22 C21 H21B 110.3
H21A C21 H21B 108.6
O4 C22 C21 107.2(4)
O4 C22 H22A 110.3
C21 C22 H22A 110.3
O4 C22 H22B 110.3
C21 C22 H22B 110.3
H22A C22 H22B 108.5
O4 C23 C24 111.7(7)
O4 C23 H23A 109.3
C24 C23 H23A 109.3
O4 C23 H23B 109.3
C24 C23 H23B 109.3
H23A C23 H23B 107.9
O5 C24 C23 112.0(7)
O5 C24 H24A 109.2
C23 C24 H24A 109.2
O5 C24 H24B 109.2
C23 C24 H24B 109.2
H24A C24 H24B 107.9
O5 C25 H25A 109.5
O5 C25 H25B 109.5
H25A C25 H25B 109.5
O5 C25 H25C 109.5
H25A C25 H25C 109.5
H25B C25 H25C 109.5
N6 C26 C27 125.2(4)
N6 C26 H26A 117.4
C27 C26 H26A 117.4
C28 C27 C26 117.7(4)
C28 C27 H27A 121.2
C26 C27 H27A 121.2
O6 C28 C29 116.3(4)
O6 C28 C27 124.6(4)
C29 C28 C27 119.0(4)
C28 C29 C30 119.9(4)
C28 C29 H29A 120.0
C30 C29 H29A 120.0
N6 C30 N7 123.7(4)
N6 C30 C29 122.0(4)
N7 C30 C29 114.2(4)
N7 C31 N8 130.6(4)
N7 C31 C32 119.5(4)
N8 C31 C32 109.9(4)
C37 C32 C33 122.3(4)
C37 C32 C31 106.4(4)
C33 C32 C31 131.3(4)
C34 C33 C32 117.1(5)
C34 C33 H33A 121.4
C32 C33 H33A 121.4
O8 C34 C33 123.6(6)
O8 C34 C35 114.7(5)
C33 C34 C35 121.6(5)
C36 C35 C34 120.5(5)
C36 C35 H35A 119.8
C34 C35 H35A 119.8
C37 C36 C35 118.4(5)
C37 C36 H36A 120.8
C35 C36 H36A 120.8
C32 C37 C36 120.1(4)
C32 C37 C38 106.5(4)
C36 C37 C38 133.4(4)
N9 C38 N8 129.8(4)
N9 C38 C37 120.1(4)
N8 C38 C37 110.1(4)
N10 C39 N9 124.2(3)
N10 C39 C40 122.2(4)
N9 C39 C40 113.6(4)
C41 C40 C39 119.5(4)
C41 C40 H40A 120.2
C39 C40 H40A 120.2
O7 C41 C40 124.6(4)
O7 C41 C42 116.2(4)
C40 C41 C42 119.2(4)
C43 C42 C41 117.8(4)
C43 C42 H42A 121.1
C41 C42 H42A 121.1
N10 C43 C42 125.1(4)
N10 C43 H43A 117.5
C42 C43 H43A 117.5
O6 C44 H44A 109.5
O6 C44 H44B 109.5
H44A C44 H44B 109.5
O6 C44 H44C 109.5
H44A C44 H44C 109.5
H44B C44 H44C 109.5
O7 C45 H45A 109.5
O7 C45 H45B 109.5
H45A C45 H45B 109.5
O7 C45 H45C 109.5
H45A C45 H45C 109.5
H45B C45 H45C 109.5
O8 C46 C47 106.8(9)
O8 C46 H46A 110.4
C47 C46 H46A 110.4
O8 C46 H46B 110.4
C47 C46 H46B 110.4
H46A C46 H46B 108.6
O9 C47 C46 114.8(9)
O9 C47 H47A 108.6
C46 C47 H47A 108.6
O9 C47 H47B 108.6
C46 C47 H47B 108.6
H47A C47 H47B 107.5
C47 O9 C48 122.6(10)
C49 C48 O9 111.5(9)
C49 C48 H48A 109.3
O9 C48 H48A 109.3
C49 C48 H48B 109.3
O9 C48 H48B 109.3
H48A C48 H48B 108.0
C48 C49 O10 114.3(12)
C48 C49 H49A 108.7
O10 C49 H49A 108.7
C48 C49 H49B 108.7
O10 C49 H49B 108.7
H49A C49 H49B 107.6
C50 O10 C49 116.1(9)
O10 C50 H50A 109.5
O10 C50 H50B 109.5
H50A C50 H50B 109.5
O10 C50 H50C 109.5
H50A C50 H50C 109.5
H50B C50 H50C 109.5
C51 O11 H11 109.5
O11 C51 H51A 109.5
O11 C51 H51B 109.5
H51A C51 H51B 109.5
O11 C51 H51C 109.5
H51A C51 H51C 109.5
H51B C51 H51C 109.5

loop_
_geom_bond_atom_site_label_1
_geom_bond_atom_site_label_2
_geom_bond_distance
Ni1 N8 2.018(3)
Ni1 N3 2.019(3)
Ni1 N1 2.157(3)
Ni1 N10 2.165(3)
Ni1 N6 2.168(3)
Ni1 N5 2.207(3)
O1 C3 1.350(5)
O1 C19 1.432(6)
O2 C16 1.347(4)
O2 C20 1.439(5)
O3 C10 1.358(5)
O3 C21 1.438(5)
O4 C23 1.371(8)
O4 C22 1.433(7)
O5 C24 1.452(10)
O5 C25 1.530(15)
O6 C28 1.363(5)
O6 C44 1.431(6)
O7 C41 1.358(5)
O7 C45 1.439(6)
O8 C34 1.346(7)
O8 C46 1.477(11)
N1 C5 1.354(5)
N1 C1 1.356(5)
N2 C6 1.311(5)
N2 C5 1.387(5)
N3 C6 1.372(5)
N3 C13 1.387(5)
N4 C13 1.295(5)
N4 C14 1.386(5)
N5 C18 1.357(5)
N5 C14 1.357(5)
N6 C26 1.347(5)
N6 C30 1.351(5)
N7 C31 1.298(6)
N7 C30 1.392(6)
N8 C31 1.374(5)
N8 C38 1.381(5)
N9 C38 1.308(5)
N9 C39 1.384(6)
N10 C43 1.352(5)
N10 C39 1.359(5)
C1 C2 1.371(6)
C1 H1A 0.9500
C2 C3 1.397(6)
C2 H2B 0.9500
C3 C4 1.379(6)
C4 C5 1.408(5)
C4 H4B 0.9500
C6 C7 1.472(6)
C7 C12 1.378(5)
C7 C8 1.395(5)
C8 C9 1.383(6)
C8 H8A 0.9500
C9 C10 1.400(5)
C9 H9B 0.9500
C10 C11 1.390(5)
C11 C12 1.387(6)
C11 H11A 0.9500
C12 C13 1.470(5)
C14 C15 1.398(5)
C15 C16 1.390(5)
C15 H15A 0.9500
C16 C17 1.402(6)
C17 C18 1.362(5)
C17 H17A 0.9500
C18 H18A 0.9500
C19 H19A 0.9800
C19 H19B 0.9800
C19 H19C 0.9800
C20 H20A 0.9800
C20 H20B 0.9800
C20 H20C 0.9800
C21 C22 1.491(6)
C21 H21A 0.9900
C21 H21B 0.9900
C22 H22A 0.9900
C22 H22B 0.9900
C23 C24 1.457(10)
C23 H23A 0.9900
C23 H23B 0.9900
C24 H24A 0.9900
C24 H24B 0.9900
C25 H25A 0.9800
C25 H25B 0.9800
C25 H25C 0.9800
C26 C27 1.383(6)
C26 H26A 0.9500
C27 C28 1.378(6)
C27 H27A 0.9500
C28 C29 1.372(6)
C29 C30 1.400(6)
C29 H29A 0.9500
C31 C32 1.476(6)
C32 C37 1.386(6)
C32 C33 1.388(6)
C33 C34 1.379(7)
C33 H33A 0.9500
C34 C35 1.395(8)
C35 C36 1.390(7)
C35 H35A 0.9500
C36 C37 1.388(6)
C36 H36A 0.9500
C37 C38 1.466(6)
C39 C40 1.408(5)
C40 C41 1.370(6)
C40 H40A 0.9500
C41 C42 1.393(6)
C42 C43 1.378(5)
C42 H42A 0.9500
C43 H43A 0.9500
C44 H44A 0.9800
C44 H44B 0.9800
C44 H44C 0.9800
C45 H45A 0.9800
C45 H45B 0.9800
C45 H45C 0.9800
C46 C47 1.484(11)
C46 H46A 0.9900
C46 H46B 0.9900
C47 O9 1.397(14)
C47 H47A 0.9900
C47 H47B 0.9900
O9 C48 1.460(13)
C48 C49 1.442(15)
C48 H48A 0.9900
C48 H48B 0.9900
C49 O10 1.444(13)
C49 H49A 0.9900
C49 H49B 0.9900
O10 C50 1.364(10)
C50 H50A 0.9800
C50 H50B 0.9800
C50 H50C 0.9800
O11 C51 1.421(6)
O11 H11 0.8400
C51 H51A 0.9800
C51 H51B 0.9800
C51 H51C 0.9800

loop_
_geom_hbond_atom_site_label_D
_geom_hbond_atom_site_label_H
_geom_hbond_atom_site_label_A
_geom_hbond_distance_DH
_geom_hbond_distance_HA
_geom_hbond_distance_DA
_geom_hbond_angle_DHA
_geom_hbond_site_symmetry_A
O11 H11 N2 0.84 2.04 2.856(5) 164.3 3_666

loop_
_geom_torsion_atom_site_label_1
_geom_torsion_atom_site_label_2
_geom_torsion_atom_site_label_3
_geom_torsion_atom_site_label_4
_geom_torsion
C5 N1 C1 C2 0.8(6)
Ni1 N1 C1 C2 179.7(3)
N1 C1 C2 C3 -2.1(6)
C19 O1 C3 C4 -5.6(6)
C19 O1 C3 C2 174.0(4)
C1 C2 C3 O1 -177.1(4)
C1 C2 C3 C4 2.5(6)
O1 C3 C4 C5 177.7(4)
C2 C3 C4 C5 -1.8(6)
C1 N1 C5 N2 -177.8(3)
Ni1 N1 C5 N2 3.4(5)
C1 N1 C5 C4 0.1(5)
Ni1 N1 C5 C4 -178.7(3)
C6 N2 C5 N1 2.7(6)
C6 N2 C5 C4 -175.3(3)
C3 C4 C5 N1 0.5(6)
C3 C4 C5 N2 178.6(3)
C5 N2 C6 N3 -5.8(6)
C5 N2 C6 C7 173.9(3)
C13 N3 C6 N2 -179.7(4)
Ni1 N3 C6 N2 1.8(6)
C13 N3 C6 C7 0.6(4)
Ni1 N3 C6 C7 -177.9(2)
N2 C6 C7 C12 179.9(3)
N3 C6 C7 C12 -0.4(4)
N2 C6 C7 C8 -1.9(6)
N3 C6 C7 C8 177.8(4)
C12 C7 C8 C9 0.5(6)
C6 C7 C8 C9 -177.5(4)
C7 C8 C9 C10 -0.4(6)
C21 O3 C10 C11 9.0(5)
C21 O3 C10 C9 -170.5(3)
C8 C9 C10 O3 179.6(4)
C8 C9 C10 C11 0.1(6)
O3 C10 C11 C12 -179.4(3)
C9 C10 C11 C12 0.0(6)
C8 C7 C12 C11 -0.4(6)
C6 C7 C12 C11 178.0(3)
C8 C7 C12 C13 -178.5(3)
C6 C7 C12 C13 0.0(4)
C10 C11 C12 C7 0.1(5)
C10 C11 C12 C13 177.7(4)
C14 N4 C13 N3 -2.5(6)
C14 N4 C13 C12 178.3(3)
C6 N3 C13 N4 -179.9(4)
Ni1 N3 C13 N4 -1.4(6)
C6 N3 C13 C12 -0.6(4)
Ni1 N3 C13 C12 177.9(2)
C7 C12 C13 N4 179.8(3)
C11 C12 C13 N4 2.0(6)
C7 C12 C13 N3 0.4(4)
C11 C12 C13 N3 -177.4(4)
C18 N5 C14 N4 -179.2(3)
Ni1 N5 C14 N4 2.8(5)
C18 N5 C14 C15 0.2(5)
Ni1 N5 C14 C15 -177.8(3)
C13 N4 C14 N5 1.5(6)
C13 N4 C14 C15 -178.0(3)
N5 C14 C15 C16 0.7(6)
N4 C14 C15 C16 -179.9(3)
C20 O2 C16 C15 -1.1(6)
C20 O2 C16 C17 179.1(3)
C14 C15 C16 O2 179.4(3)
C14 C15 C16 C17 -0.8(5)
O2 C16 C17 C18 179.8(3)
C15 C16 C17 C18 0.0(5)
C14 N5 C18 C17 -1.1(6)
Ni1 N5 C18 C17 177.1(3)
C16 C17 C18 N5 1.0(6)
C10 O3 C21 C22 171.7(4)
C23 O4 C22 C21 174.2(6)
O3 C21 C22 O4 -70.1(5)
C22 O4 C23 C24 -176.7(6)
C25 O5 C24 C23 166.8(9)
O4 C23 C24 O5 -57.2(11)
C30 N6 C26 C27 2.8(6)
Ni1 N6 C26 C27 -179.6(3)
N6 C26 C27 C28 -0.9(6)
C44 O6 C28 C29 175.9(3)
C44 O6 C28 C27 -4.0(5)
C26 C27 C28 O6 178.5(4)
C26 C27 C28 C29 -1.3(6)
O6 C28 C29 C30 -178.3(4)
C27 C28 C29 C30 1.5(6)
C26 N6 C30 N7 -179.8(4)
Ni1 N6 C30 N7 2.9(6)
C26 N6 C30 C29 -2.5(6)
Ni1 N6 C30 C29 -179.8(3)
C31 N7 C30 N6 -5.0(7)
C31 N7 C30 C29 177.6(4)
C28 C29 C30 N6 0.5(6)
C28 C29 C30 N7 178.0(4)
C30 N7 C31 N8 -3.2(7)
C30 N7 C31 C32 176.1(4)
C38 N8 C31 N7 178.2(4)
Ni1 N8 C31 N7 12.4(6)
C38 N8 C31 C32 -1.1(4)
Ni1 N8 C31 C32 -167.0(3)
N7 C31 C32 C37 -179.1(4)
N8 C31 C32 C37 0.4(5)
N7 C31 C32 C33 -1.2(7)
N8 C31 C32 C33 178.2(5)
C37 C32 C33 C34 0.2(7)
C31 C32 C33 C34 -177.4(5)
C46 O8 C34 C33 -5.3(10)
C46 O8 C34 C35 173.6(7)
C32 C33 C34 O8 176.8(5)
C32 C33 C34 C35 -2.1(8)
O8 C34 C35 C36 -176.2(6)
C33 C34 C35 C36 2.8(9)
C34 C35 C36 C37 -1.4(8)
C33 C32 C37 C36 1.1(7)
C31 C32 C37 C36 179.2(4)
C33 C32 C37 C38 -177.6(4)
C31 C32 C37 C38 0.5(5)
C35 C36 C37 C32 -0.5(7)
C35 C36 C37 C38 177.8(5)
C39 N9 C38 N8 -0.5(7)
C39 N9 C38 C37 179.3(4)
C31 N8 C38 N9 -178.7(4)
Ni1 N8 C38 N9 -12.9(6)
C31 N8 C38 C37 1.4(4)
Ni1 N8 C38 C37 167.3(3)
C32 C37 C38 N9 178.9(4)
C36 C37 C38 N9 0.5(7)
C32 C37 C38 N8 -1.2(5)
C36 C37 C38 N8 -179.7(5)
C43 N10 C39 N9 -177.8(4)
Ni1 N10 C39 N9 -2.7(5)
C43 N10 C39 C40 1.6(5)
Ni1 N10 C39 C40 176.7(3)
C38 N9 C39 N10 8.6(6)
C38 N9 C39 C40 -170.8(4)
N10 C39 C40 C41 -0.9(6)
N9 C39 C40 C41 178.5(4)
C45 O7 C41 C40 2.2(6)
C45 O7 C41 C42 -178.4(4)
C39 C40 C41 O7 179.7(4)
C39 C40 C41 C42 0.3(6)
O7 C41 C42 C43 -179.9(4)
C40 C41 C42 C43 -0.4(6)
C39 N10 C43 C42 -1.8(6)
Ni1 N10 C43 C42 -177.3(3)
C41 C42 C43 N10 1.2(6)
C34 O8 C46 C47 -178.3(7)
O8 C46 C47 O9 56.9(12)
C46 C47 O9 C48 54.7(15)
C47 O9 C48 C49 134.9(13)
O9 C48 C49 O10 -59.0(17)
C48 C49 O10 C50 167.9(10)
